data_1560866
loop_
_publ_author_name
'Cramer, Alisha J.'
'Cole, Jacqueline M.'

_publ_section_title
;
 Host-guest prospects of neodymium and gadolinium ultraphosphate
 frameworks for nuclear waste storage: Multi-temperature topological
 analysis of nanoporous cages in RP5O14
;
_journal_name_full 'Journal of Solid State Chemistry'
_journal_page_first 250
_journal_page_last 257
_journal_paper_doi 10.1016/j.jssc.2018.07.020
_journal_volume 266
_journal_year 2018
_chemical_formula_sum 'Gd O14 P5'
_chemical_formula_weight 536.10
_space_group_IT_number 14
_space_group_name_Hall '-P 2ybc'
_space_group_name_H-M_alt 'P 1 21/c 1'
_symmetry_cell_setting monoclinic
_symmetry_space_group_name_H-M 'P 1 21/c 1'
_atom_sites_solution_hydrogens none
_atom_sites_solution_primary direct
_atom_sites_solution_secondary difmap
_audit_creation_method SHELXL-97
_cell_angle_alpha 90.00
_cell_angle_beta 90.43(2)
_cell_angle_gamma 90.00
_cell_formula_units_Z 4
_cell_length_a 8.736(6)
_cell_length_b 8.885(7)
_cell_length_c 12.939(9)
_cell_measurement_reflns_used 512
_cell_measurement_temperature 300(2)
_cell_measurement_theta_max 28.28
_cell_measurement_theta_min 2.0
_cell_volume 1004.3(13)
_computing_cell_refinement
;
Rigaku CrystalClear-SM Expert 2.0
;
_computing_data_collection 'Rigaku CrystalClear-SM Expert 2.0'
_computing_data_reduction
;
Rigaku CrystalClear-SM Expert 2.0
;
_computing_molecular_graphics
;
SHELXTL-PLUS (Sheldrick, 1995)
;
_computing_publication_material 'SHELXL-97 (Sheldrick, 1997)'
_computing_structure_refinement 'SHELXL-97 (Sheldrick, 1997)'
_computing_structure_solution 'SHELXS-97 (Sheldrick, 1990)'
_diffrn_ambient_temperature 300(2)
_diffrn_measured_fraction_theta_full 0.804
_diffrn_measured_fraction_theta_max 0.804
_diffrn_measurement_device_type 'Rigaku Saturn 724+ CCD'
_diffrn_measurement_method '\w scans'
_diffrn_radiation_monochromator graphite
_diffrn_radiation_source 'fine-focus sealed tube'
_diffrn_radiation_type MoK\a
_diffrn_radiation_wavelength 0.71073
_diffrn_reflns_av_R_equivalents 0.0523
_diffrn_reflns_av_sigmaI/netI 0.0469
_diffrn_reflns_limit_h_max 12
_diffrn_reflns_limit_h_min -9
_diffrn_reflns_limit_k_max 10
_diffrn_reflns_limit_k_min -12
_diffrn_reflns_limit_l_max 17
_diffrn_reflns_limit_l_min -12
_diffrn_reflns_number 4145
_diffrn_reflns_theta_full 30.64
_diffrn_reflns_theta_max 30.64
_diffrn_reflns_theta_min 1.57
_diffrn_standards_decay_% 0
_diffrn_standards_interval_count 0
_diffrn_standards_interval_time 0
_diffrn_standards_number 0
_exptl_absorpt_coefficient_mu 7.490
_exptl_absorpt_correction_T_max 0.105
_exptl_absorpt_correction_T_min 0.069
_exptl_absorpt_correction_type empirical
_exptl_absorpt_process_details
;
T. Higashi, ABSCOR, empirical absorption correction
;
_exptl_crystal_colour colourless
_exptl_crystal_density_diffrn 3.546
_exptl_crystal_density_method 'not measured'
_exptl_crystal_description block
_exptl_crystal_F_000 1004
_exptl_crystal_size_max 0.4
_exptl_crystal_size_mid 0.4
_exptl_crystal_size_min 0.3
_refine_diff_density_max 1.798
_refine_diff_density_min -1.445
_refine_diff_density_rms 0.358
_refine_ls_extinction_coef 0.0178(14)
_refine_ls_extinction_expression Fc^*^=kFc[1+0.001xFc^2^\l^3^/sin(2\q)]^-1/4^
_refine_ls_extinction_method SHELXL
_refine_ls_goodness_of_fit_ref 1.112
_refine_ls_hydrogen_treatment none
_refine_ls_matrix_type full
_refine_ls_number_parameters 183
_refine_ls_number_reflns 2501
_refine_ls_number_restraints 0
_refine_ls_restrained_S_all 1.112
_refine_ls_R_factor_all 0.0469
_refine_ls_R_factor_gt 0.0468
_refine_ls_shift/su_max 0.001
_refine_ls_shift/su_mean 0.000
_refine_ls_structure_factor_coef Fsqd
_refine_ls_weighting_details 'calc w=1/[\s^2^(Fo^2^)+(0.0842P)^2^+5.5798P] where P=(Fo^2^+2Fc^2^)/3'
_refine_ls_weighting_scheme calc
_refine_ls_wR_factor_gt 0.1276
_refine_ls_wR_factor_ref 0.1279
_reflns_number_gt 2491
_reflns_number_total 2501
_reflns_threshold_expression >2sigma(I)
_cod_data_source_file 2gd300da.cif
_cod_data_source_block 2gd300da
_cod_original_sg_symbol_H-M P2(1)/c
_cod_database_code 1560866

loop_
_symmetry_equiv_pos_as_xyz
'x, y, z'
'-x, y+1/2, -z+1/2'
'-x, -y, -z'
'x, -y-1/2, z-1/2'

loop_
_atom_site_label
_atom_site_type_symbol
_atom_site_fract_x
_atom_site_fract_y
_atom_site_fract_z
_atom_site_U_iso_or_equiv
_atom_site_adp_type
_atom_site_occupancy
_atom_site_symmetry_multiplicity
_atom_site_calc_flag
_atom_site_refinement_flags
_atom_site_disorder_assembly
_atom_site_disorder_group
Gd1 Gd 0.22267(3) 0.19047(3) 0.50124(2) 0.00761(17) Uani 1 1 d . . .
P2 P 0.25477(16) 0.54701(17) 0.66548(11) 0.0079(3) Uani 1 1 d . . .
P4 P 0.27269(19) 0.55151(17) 0.33566(11) 0.0081(3) Uani 1 1 d . . .
P5 P 0.18522(16) 0.75546(16) 0.50005(11) 0.0079(3) Uani 1 1 d . . .
P6 P -0.00766(18) 0.49491(18) 0.79773(11) 0.0087(3) Uani 1 1 d . . .
P7 P 0.50620(18) 0.50298(17) 0.17206(11) 0.0079(3) Uani 1 1 d . . .
O1 O 0.2927(7) 0.6877(5) 0.4113(4) 0.0150(10) Uani 1 1 d . . .
O2 O 0.2781(7) 0.6918(5) 0.5987(4) 0.0122(9) Uani 1 1 d . . .
O3 O -0.0299(5) 0.3123(4) 0.5046(4) 0.0133(9) Uani 1 1 d . . .
O4 O 0.0925(5) 0.5731(6) 0.7092(4) 0.0155(9) Uani 1 1 d . . .
O5 O 0.2680(6) 0.4047(5) 0.3849(4) 0.0172(9) Uani 1 1 d . . .
O7 O 0.4083(6) 0.5840(5) 0.2615(3) 0.0154(9) Uani 1 1 d . . .
O8 O 0.3664(5) 0.5804(5) 0.7569(3) 0.0133(8) Uani 1 1 d . . .
O10 O 0.2091(6) -0.0787(6) 0.5003(4) 0.0181(10) Uani 1 1 d . . .
O11 O -0.1275(5) 0.4022(6) 0.7281(4) 0.0158(9) Uani 1 1 d . . .
O13 O 0.0859(6) 0.1190(6) 0.3520(3) 0.0168(9) Uani 1 1 d . . .
O14 O 0.4219(5) 0.1240(5) 0.3867(4) 0.0144(8) Uani 1 1 d . . .
O15 O 0.2779(6) 0.4058(6) 0.6104(4) 0.0173(9) Uani 1 1 d . . .
O19 O 0.0876(6) 0.1166(6) 0.6490(3) 0.0173(9) Uani 1 1 d . . .
O21 O 0.4171(5) 0.1163(5) 0.6216(4) 0.0151(9) Uani 1 1 d . . .

loop_
_atom_site_aniso_label
_atom_site_aniso_U_11
_atom_site_aniso_U_22
_atom_site_aniso_U_33
_atom_site_aniso_U_23
_atom_site_aniso_U_13
_atom_site_aniso_U_12
Gd1 0.0076(2) 0.0073(2) 0.0079(2) -0.00001(7) 0.00017(13) 0.00033(7)
P2 0.0069(6) 0.0082(6) 0.0085(6) -0.0007(5) -0.0009(5) -0.0001(5)
P4 0.0080(6) 0.0083(7) 0.0080(6) 0.0001(5) 0.0004(5) 0.0000(5)
P5 0.0085(6) 0.0068(7) 0.0085(6) -0.0003(4) 0.0005(5) 0.0017(5)
P6 0.0083(6) 0.0101(6) 0.0076(6) 0.0002(5) 0.0000(5) 0.0000(5)
P7 0.0074(6) 0.0091(6) 0.0073(6) 0.0003(5) 0.0007(5) 0.0003(5)
O1 0.014(2) 0.020(3) 0.011(2) -0.0062(14) 0.0021(18) -0.0011(16)
O2 0.013(2) 0.014(2) 0.009(2) 0.0034(13) 0.0009(17) -0.0037(14)
O3 0.0111(19) 0.012(2) 0.017(2) 0.0021(14) -0.0012(19) 0.0001(13)
O4 0.0085(19) 0.023(2) 0.015(2) 0.0082(17) 0.0031(16) 0.0008(17)
O5 0.025(2) 0.008(2) 0.018(2) 0.0044(16) 0.0009(19) 0.0007(18)
O7 0.017(2) 0.016(2) 0.013(2) -0.0030(16) 0.0098(16) -0.0011(17)
O8 0.016(2) 0.013(2) 0.0107(19) 0.0003(15) -0.0056(16) 0.0034(16)
O10 0.024(2) 0.008(2) 0.023(2) 0.0021(15) -0.001(2) -0.0001(16)
O11 0.0113(19) 0.013(2) 0.023(2) -0.0018(17) -0.0062(17) 0.0010(16)
O13 0.015(2) 0.023(2) 0.012(2) -0.0057(17) -0.0046(16) 0.0006(18)
O14 0.0127(19) 0.017(2) 0.0137(19) -0.0046(16) 0.0052(16) 0.0007(17)
O15 0.023(2) 0.010(2) 0.018(2) -0.0067(16) -0.0058(18) 0.0019(18)
O19 0.019(2) 0.019(2) 0.014(2) 0.0041(16) 0.0035(17) -0.0058(19)
O21 0.0124(19) 0.015(2) 0.018(2) 0.0049(16) -0.0055(16) 0.0000(17)

loop_
_atom_type_symbol
_atom_type_description
_atom_type_scat_dispersion_real
_atom_type_scat_dispersion_imag
_atom_type_scat_source
O O 0.0106 0.0060 'International Tables Vol C Tables 4.2.6.8 and 6.1.1.4'
P P 0.1023 0.0942 'International Tables Vol C Tables 4.2.6.8 and 6.1.1.4'
Gd Gd -0.1653 3.9035 'International Tables Vol C Tables 4.2.6.8 and 6.1.1.4'

loop_
_geom_angle_atom_site_label_1
_geom_angle_atom_site_label_2
_geom_angle_atom_site_label_3
_geom_angle
_geom_angle_site_symmetry_1
_geom_angle_site_symmetry_3
O19 Gd1 O13 109.75(17) . .
O19 Gd1 O14 144.66(18) . .
O13 Gd1 O14 77.89(17) . .
O19 Gd1 O21 75.60(18) . .
O13 Gd1 O21 144.64(19) . .
O14 Gd1 O21 79.43(17) . .
O19 Gd1 O10 72.54(17) . .
O13 Gd1 O10 72.60(17) . .
O14 Gd1 O10 77.54(17) . .
O21 Gd1 O10 76.26(17) . .
O19 Gd1 O15 81.10(18) . .
O13 Gd1 O15 142.15(18) . .
O14 Gd1 O15 114.64(18) . .
O21 Gd1 O15 72.58(17) . .
O10 Gd1 O15 143.21(17) . .
O19 Gd1 O3 69.63(17) . .
O13 Gd1 O3 71.51(17) . .
O14 Gd1 O3 141.69(17) . .
O21 Gd1 O3 138.07(18) . .
O10 Gd1 O3 113.30(15) . .
O15 Gd1 O3 79.46(17) . .
O19 Gd1 O5 142.99(18) . .
O13 Gd1 O5 77.85(18) . .
O14 Gd1 O5 71.81(17) . .
O21 Gd1 O5 119.71(17) . .
O10 Gd1 O5 141.04(16) . .
O15 Gd1 O5 73.37(19) . .
O3 Gd1 O5 79.56(17) . .
O15 P2 O4 116.0(3) . .
O15 P2 O8 116.6(3) . .
O4 P2 O8 105.3(3) . .
O15 P2 O2 114.7(3) . .
O4 P2 O2 101.7(3) . .
O8 P2 O2 100.3(3) . .
O5 P4 O7 117.4(3) . .
O5 P4 O11 116.2(3) . 3_566
O7 P4 O11 104.2(3) . 3_566
O5 P4 O1 115.1(3) . .
O7 P4 O1 99.2(3) . .
O11 P4 O1 102.3(3) 3_566 .
O3 P5 O10 122.0(3) 3_566 1_565
O3 P5 O1 111.0(3) 3_566 .
O10 P5 O1 106.8(3) 1_565 .
O3 P5 O2 110.2(3) 3_566 .
O10 P5 O2 106.0(2) 1_565 .
O1 P5 O2 98.1(3) . .
O19 P6 O13 123.2(3) 2_556 4_566
O19 P6 O11 109.4(3) 2_556 .
O13 P6 O11 105.8(3) 4_566 .
O19 P6 O4 106.3(3) 2_556 .
O13 P6 O4 109.5(3) 4_566 .
O11 P6 O4 100.3(3) . .
O14 P7 O21 121.9(3) 2_655 4_565
O14 P7 O7 106.1(3) 2_655 .
O21 P7 O7 111.1(3) 4_565 .
O14 P7 O8 109.6(3) 2_655 3_666
O21 P7 O8 106.4(3) 4_565 3_666
O7 P7 O8 99.4(3) . 3_666
P4 O1 P5 132.3(4) . .
P2 O2 P5 131.3(3) . .
P5 O3 Gd1 129.8(2) 3_566 .
P2 O4 P6 134.5(3) . .
P4 O5 Gd1 165.5(3) . .
P4 O7 P7 140.3(3) . .
P2 O8 P7 140.3(3) . 3_666
P5 O10 Gd1 174.8(3) 1_545 .
P4 O11 P6 133.2(3) 3_566 .
P6 O13 Gd1 148.5(3) 4_565 .
P7 O14 Gd1 146.0(3) 2_645 .
P2 O15 Gd1 159.4(3) . .
P6 O19 Gd1 146.6(3) 2_546 .
P7 O21 Gd1 149.6(3) 4_566 .

loop_
_geom_bond_atom_site_label_1
_geom_bond_atom_site_label_2
_geom_bond_distance
_geom_bond_site_symmetry_2
Gd1 O19 2.347(5) .
Gd1 O13 2.350(5) .
Gd1 O14 2.369(5) .
Gd1 O21 2.388(5) .
Gd1 O10 2.395(6) .
Gd1 O15 2.424(5) .
Gd1 O3 2.458(5) .
Gd1 O5 2.461(5) .
P2 O15 1.458(5) .
P2 O4 1.548(5) .
P2 O8 1.556(5) .
P2 O2 1.564(5) .
P4 O5 1.452(5) .
P4 O7 1.556(5) .
P4 O11 1.563(5) 3_566
P4 O1 1.565(5) .
P5 O3 1.486(5) 3_566
P5 O10 1.488(5) 1_565
P5 O1 1.607(6) .
P5 O2 1.610(5) .
P6 O19 1.463(5) 2_556
P6 O13 1.476(5) 4_566
P6 O11 1.604(5) .
P6 O4 1.605(5) .
P7 O14 1.462(5) 2_655
P7 O21 1.465(5) 4_565
P7 O7 1.614(5) .
P7 O8 1.618(5) 3_666
O3 P5 1.486(5) 3_566
O8 P7 1.618(5) 3_666
O10 P5 1.488(5) 1_545
O11 P4 1.563(5) 3_566
O13 P6 1.476(5) 4_565
O14 P7 1.462(5) 2_645
O19 P6 1.463(5) 2_546
O21 P7 1.465(5) 4_566

_cod_database_fobs_code 1560866
